data_1516825
loop_
_publ_author_name
'Satyajit Mondal'
'Sumita Naskar'
'Ayan Kumar Dey'
'Ekkehard Sinn'
'Carla Eribal'
'Steven R. Herron'
'Shyamal Kumar Chattopadhyay'

_publ_section_title
;
 Mononuclear and binuclear Cu(II) complexes of some tridentate aroyl
 hydrazones. X-ray crystal structures of a mononuclear and a binuclear
 complex
;
_journal_name_full
;
Inorganica Chimica Acta
;
_journal_page_first 98
_journal_page_last 105
_journal_volume 398
_journal_year 2013
_chemical_formula_sum 'C28 H24 Cl2 Cu2 N6 O4'
_chemical_formula_weight 706.51
_space_group_IT_number 2
_symmetry_cell_setting triclinic
_symmetry_space_group_name_Hall '-P 1'
_symmetry_space_group_name_H-M 'P -1'
_atom_sites_solution_hydrogens geom
_atom_sites_solution_primary direct
_atom_sites_solution_secondary difmap
_cell_angle_alpha 71.369(2)
_cell_angle_beta 74.335(2)
_cell_angle_gamma 68.143(2)
_cell_formula_units_Z 1
_cell_length_a 8.3000(4)
_cell_length_b 9.1116(4)
_cell_length_c 10.8269(5)
_cell_measurement_reflns_used 282
_cell_measurement_temperature 296(2)
_cell_measurement_theta_max 60
_cell_measurement_theta_min 1
_cell_volume 709.41(6)
_computing_cell_refinement 'APEX2 software (Bruker, 2007)'
_computing_data_collection 'APEX2 software (Bruker, 2007)'
_computing_data_reduction 'SAINT (Bruker, 2007)'
_computing_molecular_graphics 'PLATON (Spek, 1990)'
_computing_publication_material 'APEX2 software (Bruker, 2007)'
_computing_structure_refinement 'SHELXL-97 (Sheldrick, 2008)'
_computing_structure_solution 'SHELXS-97 (Sheldrick, 2008)'
_diffrn_ambient_temperature 296(2)
_diffrn_measured_fraction_theta_full 0.961
_diffrn_measured_fraction_theta_max 0.961
_diffrn_measurement_device_type 'Bruker APEX-II CCD'
_diffrn_measurement_method '\f and \w scans'
_diffrn_radiation_monochromator 'Bruker Mirrors'
_diffrn_radiation_source 'Rotating Anode'
_diffrn_radiation_type CuK\a
_diffrn_radiation_wavelength 1.54178
_diffrn_reflns_av_R_equivalents 0.0392
_diffrn_reflns_av_sigmaI/netI 0.0369
_diffrn_reflns_limit_h_max 9
_diffrn_reflns_limit_h_min -3
_diffrn_reflns_limit_k_max 10
_diffrn_reflns_limit_k_min -8
_diffrn_reflns_limit_l_max 12
_diffrn_reflns_limit_l_min -11
_diffrn_reflns_number 11597
_diffrn_reflns_theta_full 66.34
_diffrn_reflns_theta_max 66.34
_diffrn_reflns_theta_min 4.37
_exptl_absorpt_coefficient_mu 3.976
_exptl_absorpt_correction_T_max 0.7528
_exptl_absorpt_correction_T_min 0.5999
_exptl_absorpt_correction_type multi-scan
_exptl_absorpt_process_details 'Apex2 (Bruker, 2007)'
_exptl_crystal_colour Green
_exptl_crystal_density_diffrn 1.654
_exptl_crystal_density_meas ?
_exptl_crystal_density_method 'not measured'
_exptl_crystal_description Rod
_exptl_crystal_F_000 358
_exptl_crystal_size_max 0.1
_exptl_crystal_size_mid 0.06
_exptl_crystal_size_min 0.03
_refine_diff_density_max 0.392
_refine_diff_density_min -0.560
_refine_diff_density_rms 0.070
_refine_ls_extinction_method none
_refine_ls_goodness_of_fit_ref 1.062
_refine_ls_hydrogen_treatment constr
_refine_ls_matrix_type full
_refine_ls_number_parameters 192
_refine_ls_number_reflns 2394
_refine_ls_number_restraints 0
_refine_ls_restrained_S_all 1.062
_refine_ls_R_factor_all 0.0364
_refine_ls_R_factor_gt 0.0349
_refine_ls_shift/su_max 0.008
_refine_ls_shift/su_mean 0.000
_refine_ls_structure_factor_coef Fsqd
_refine_ls_weighting_details 'calc w=1/[\s^2^(Fo^2^)+(0.0537P)^2^+0.3917P] where P=(Fo^2^+2Fc^2^)/3'
_refine_ls_weighting_scheme calc
_refine_ls_wR_factor_gt 0.0927
_refine_ls_wR_factor_ref 0.0951
_reflns_number_gt 2280
_reflns_number_total 2394
_reflns_threshold_expression >2sigma(I)
_cod_data_source_file ICA-2013-398-98-105-2.cif
_cod_data_source_block II
_cod_depositor_comments
;
The following automatic conversions were performed:

'_exptl_crystal_density_meas' value 'not measured' was changed to '?'
- the value is perceived as not measured.

Automatic conversion script
Id: cif_fix_values 3008 2015-01-20 13:52:24Z robertas 
;
_cod_original_sg_symbol_H-M P-1
_cod_database_code 1516825

loop_
_symmetry_equiv_pos_as_xyz
'x, y, z'
'-x, -y, -z'

loop_
_atom_site_label
_atom_site_type_symbol
_atom_site_fract_x
_atom_site_fract_y
_atom_site_fract_z
_atom_site_U_iso_or_equiv
_atom_site_adp_type
_atom_site_occupancy
_atom_site_symmetry_multiplicity
_atom_site_calc_flag
_atom_site_refinement_flags
Cu1 Cu 0.69744(4) 0.02335(4) 0.49331(3) 0.03886(16) Uani 1 1 d .
N3 N 0.9746(3) 0.1070(2) 0.2976(2) 0.0437(4) Uani 1 1 d .
N1 N 0.6075(3) 0.1897(2) 0.60131(19) 0.0396(4) Uani 1 1 d .
C5 C 0.6940(3) 0.3024(3) 0.5570(2) 0.0408(5) Uani 1 1 d .
C1 C 0.4764(3) 0.2003(3) 0.7032(3) 0.0484(6) Uani 1 1 d .
H1 H 0.4166 0.1239 0.7312 0.058 Uiso 1 1 calc R
C4 C 0.6476(4) 0.4279(3) 0.6179(3) 0.0528(6) Uani 1 1 d .
H4 H 0.7063 0.5053 0.5871 0.063 Uiso 1 1 calc R
C2 C 0.4259(4) 0.3219(3) 0.7694(3) 0.0569(7) Uani 1 1 d .
H2 H 0.3353 0.3260 0.8421 0.068 Uiso 1 1 calc R
C3 C 0.5123(4) 0.4362(3) 0.7256(3) 0.0610(7) Uani 1 1 d .
H3 H 0.4799 0.5194 0.7683 0.073 Uiso 1 1 calc R
C6 C 0.8356(3) 0.2786(3) 0.4426(2) 0.0419(5) Uani 1 1 d .
C7 C 0.9473(4) 0.3874(3) 0.3802(3) 0.0598(7) Uani 1 1 d .
H7A H 0.9795 0.3942 0.2870 0.090 Uiso 1 1 calc R
H7B H 1.0519 0.3438 0.4191 0.090 Uiso 1 1 calc R
H7C H 0.8827 0.4942 0.3945 0.090 Uiso 1 1 calc R
N2 N 0.8520(2) 0.1542(2) 0.4022(2) 0.0391(4) Uani 1 1 d .
C8 C 0.9585(3) -0.0274(3) 0.2838(2) 0.0399(5) Uani 1 1 d .
O1 O 0.8483(2) -0.0985(2) 0.36020(17) 0.0450(4) Uani 1 1 d .
C9 C 1.0779(3) -0.0972(3) 0.1736(2) 0.0427(5) Uani 1 1 d .
C10 C 1.2110(3) -0.0336(3) 0.0902(3) 0.0499(6) Uani 1 1 d .
C14 C 1.0588(4) -0.2319(4) 0.1522(3) 0.0552(6) Uani 1 1 d .
H14 H 0.9705 -0.2743 0.2065 0.066 Uiso 1 1 calc R
C11 C 1.3224(4) -0.1098(4) -0.0089(3) 0.0631(8) Uani 1 1 d .
H11 H 1.4125 -0.0699 -0.0631 0.076 Uiso 1 1 calc R
C13 C 1.1671(5) -0.3038(4) 0.0527(3) 0.0700(8) Uani 1 1 d .
H13 H 1.1514 -0.3928 0.0388 0.084 Uiso 1 1 calc R
C12 C 1.3006(4) -0.2415(5) -0.0271(3) 0.0712(9) Uani 1 1 d .
H12 H 1.3759 -0.2906 -0.0936 0.085 Uiso 1 1 calc R
O2 O 1.2407(3) 0.0962(3) 0.1016(2) 0.0659(5) Uani 1 1 d .
H2A H 1.1656 0.1345 0.1597 0.099 Uiso 1 1 calc R
Cl1 Cl 0.57866(7) -0.16762(6) 0.63214(5) 0.04080(17) Uani 1 1 d .

loop_
_atom_site_aniso_label
_atom_site_aniso_U_11
_atom_site_aniso_U_22
_atom_site_aniso_U_33
_atom_site_aniso_U_23
_atom_site_aniso_U_13
_atom_site_aniso_U_12
Cu1 0.0401(2) 0.0365(2) 0.0443(2) -0.01492(15) 0.00171(15) -0.01878(15)
N3 0.0398(10) 0.0442(11) 0.0475(11) -0.0114(9) 0.0002(8) -0.0189(8)
N1 0.0431(10) 0.0349(9) 0.0447(11) -0.0113(8) -0.0098(8) -0.0135(8)
C5 0.0419(12) 0.0329(11) 0.0521(13) -0.0092(10) -0.0190(10) -0.0102(9)
C1 0.0514(14) 0.0479(14) 0.0493(14) -0.0168(11) -0.0049(11) -0.0177(11)
C4 0.0591(15) 0.0395(13) 0.0686(17) -0.0204(12) -0.0193(13) -0.0134(11)
C2 0.0613(16) 0.0547(16) 0.0526(15) -0.0239(12) -0.0060(12) -0.0095(13)
C3 0.0732(18) 0.0473(15) 0.0709(19) -0.0305(14) -0.0206(15) -0.0091(13)
C6 0.0387(11) 0.0341(11) 0.0548(14) -0.0059(10) -0.0159(10) -0.0121(9)
C7 0.0523(15) 0.0427(14) 0.087(2) -0.0107(13) -0.0087(14) -0.0240(12)
N2 0.0362(9) 0.0371(10) 0.0467(11) -0.0114(8) -0.0056(8) -0.0145(8)
C8 0.0353(11) 0.0422(12) 0.0406(12) -0.0077(10) -0.0049(9) -0.0137(9)
O1 0.0446(9) 0.0453(9) 0.0481(9) -0.0172(7) 0.0072(7) -0.0231(7)
C9 0.0386(11) 0.0484(13) 0.0367(12) -0.0087(10) -0.0040(9) -0.0122(10)
C10 0.0434(13) 0.0590(15) 0.0428(13) -0.0070(11) -0.0052(10) -0.0173(11)
C14 0.0564(15) 0.0615(16) 0.0516(15) -0.0204(13) -0.0011(12) -0.0230(13)
C11 0.0510(15) 0.084(2) 0.0433(14) -0.0133(14) 0.0053(11) -0.0208(14)
C13 0.077(2) 0.077(2) 0.0632(19) -0.0372(16) 0.0032(15) -0.0258(17)
C12 0.0697(19) 0.090(2) 0.0500(17) -0.0341(16) 0.0067(14) -0.0184(17)
O2 0.0601(12) 0.0744(14) 0.0659(13) -0.0207(10) 0.0125(9) -0.0377(11)
Cl1 0.0435(3) 0.0354(3) 0.0438(3) -0.0076(2) -0.0027(2) -0.0178(2)

loop_
_atom_type_symbol
_atom_type_description
_atom_type_scat_dispersion_real
_atom_type_scat_dispersion_imag
_atom_type_scat_source
C C 0.0181 0.0091 'International Tables Vol C Tables 4.2.6.8 and 6.1.1.4'
H H 0.0000 0.0000 'International Tables Vol C Tables 4.2.6.8 and 6.1.1.4'
N N 0.0311 0.0180 'International Tables Vol C Tables 4.2.6.8 and 6.1.1.4'
O O 0.0492 0.0322 'International Tables Vol C Tables 4.2.6.8 and 6.1.1.4'
Cu Cu -1.9646 0.5888 'International Tables Vol C Tables 4.2.6.8 and 6.1.1.4'
Cl Cl 0.3639 0.7018 'International Tables Vol C Tables 4.2.6.8 and 6.1.1.4'

loop_
_geom_angle_atom_site_label_1
_geom_angle_atom_site_label_2
_geom_angle_atom_site_label_3
_geom_angle
_geom_angle_site_symmetry_3
N2 Cu1 O1 79.45(7) .
N2 Cu1 N1 80.22(8) .
O1 Cu1 N1 159.51(8) .
N2 Cu1 Cl1 164.01(6) .
O1 Cu1 Cl1 99.25(5) .
N1 Cu1 Cl1 99.59(6) .
N2 Cu1 Cl1 103.61(6) 2_656
O1 Cu1 Cl1 95.48(5) 2_656
N1 Cu1 Cl1 91.71(5) 2_656
Cl1 Cu1 Cl1 92.38(2) 2_656
C8 N3 N2 108.54(18) .
C1 N1 C5 120.0(2) .
C1 N1 Cu1 127.29(17) .
C5 N1 Cu1 112.69(16) .
N1 C5 C4 120.7(2) .
N1 C5 C6 114.9(2) .
C4 C5 C6 124.4(2) .
N1 C1 C2 121.8(2) .
C5 C4 C3 118.8(2) .
C3 C2 C1 118.6(3) .
C2 C3 C4 120.0(2) .
N2 C6 C5 112.8(2) .
N2 C6 C7 123.9(2) .
C5 C6 C7 123.3(2) .
C6 N2 N3 123.73(19) .
C6 N2 Cu1 119.37(17) .
N3 N2 Cu1 116.90(14) .
O1 C8 N3 124.0(2) .
O1 C8 C9 118.8(2) .
N3 C8 C9 117.2(2) .
C8 O1 Cu1 110.99(14) .
C14 C9 C10 118.6(2) .
C14 C9 C8 118.8(2) .
C10 C9 C8 122.7(2) .
O2 C10 C11 117.2(2) .
O2 C10 C9 123.6(2) .
C11 C10 C9 119.3(3) .
C13 C14 C9 121.6(3) .
C12 C11 C10 120.7(3) .
C14 C13 C12 119.0(3) .
C11 C12 C13 120.8(3) .
Cu1 Cl1 Cu1 87.62(2) 2_656

loop_
_geom_bond_atom_site_label_1
_geom_bond_atom_site_label_2
_geom_bond_distance
_geom_bond_site_symmetry_2
Cu1 N2 1.9352(19) .
Cu1 O1 1.9722(17) .
Cu1 N1 2.0102(19) .
Cu1 Cl1 2.2505(6) .
Cu1 Cl1 2.6686(6) 2_656
N3 C8 1.337(3) .
N3 N2 1.367(3) .
N1 C1 1.324(3) .
N1 C5 1.359(3) .
C5 C4 1.381(3) .
C5 C6 1.470(4) .
C1 C2 1.384(4) .
C4 C3 1.382(4) .
C2 C3 1.372(4) .
C6 N2 1.290(3) .
C6 C7 1.489(3) .
C8 O1 1.277(3) .
C8 C9 1.479(3) .
C9 C14 1.390(4) .
C9 C10 1.406(3) .
C10 O2 1.343(4) .
C10 C11 1.396(4) .
C14 C13 1.374(4) .
C11 C12 1.357(5) .
C13 C12 1.391(5) .
Cl1 Cu1 2.6686(6) 2_656
